data_7150391
loop_
_publ_author_name
'Loeb, Stephen J.'
'Tiburcio, Jorge'
'Vella, Sarah J.'
'Wisner, James A.'

_publ_section_title
;
 A versatile template for the formation of [2]pseudorotaxanes.
 1,2-Bis(pyridinium)ethane axles and 24-crown-8 ether wheels.
;
_journal_issue 4
_journal_name_full 'Organic &amp; biomolecular chemistry'
_journal_page_first 667
_journal_page_last 680
_journal_paper_doi 10.1039/b514528g
_journal_volume 4
_journal_year 2006
_chemical_formula_sum 'C48 H58 B2 F8 N6 O12'
_chemical_formula_weight 1084.62
_chemical_name_systematic
;
?
;
_space_group_IT_number 14
_symmetry_cell_setting monoclinic
_symmetry_Int_Tables_number 14
_symmetry_space_group_name_Hall '-P 2ybc'
_symmetry_space_group_name_H-M 'P 1 21/c 1'
_atom_sites_solution_hydrogens geom
_atom_sites_solution_primary direct
_atom_sites_solution_secondary difmap
_audit_creation_method SHELXL-97
_cell_angle_alpha 90.00
_cell_angle_beta 102.703(1)
_cell_angle_gamma 90.00
_cell_formula_units_Z 2
_cell_length_a 10.5068(3)
_cell_length_b 12.0843(3)
_cell_length_c 21.5489(7)
_cell_measurement_temperature 293(2)
_cell_measurement_theta_max 28.3
_cell_measurement_theta_min 1.5
_cell_volume 2669.04(13)
_computing_cell_refinement 'Bruker SAINT'
_computing_data_collection 'Bruker SMART'
_computing_data_reduction 'Bruker SHELXTL XPREP'
_computing_molecular_graphics 'Bruker SHELXTL XP'
_computing_publication_material 'Bruker SHELXTL XCIF'
_computing_structure_refinement 'SHELXL-97 (Sheldrick, 1997)'
_computing_structure_solution 'SHELXS-97 (Sheldrick, 1997)'
_diffrn_ambient_temperature 293(2)
_diffrn_measured_fraction_theta_full 0.984
_diffrn_measured_fraction_theta_max 0.984
_diffrn_measurement_device_type 'Bruker APEX CCD'
_diffrn_measurement_method 'hemisphere scans'
_diffrn_radiation_monochromator graphite
_diffrn_radiation_source 'fine-focus sealed tube'
_diffrn_radiation_type MoK\a
_diffrn_radiation_wavelength 0.71073
_diffrn_reflns_av_R_equivalents 0.0677
_diffrn_reflns_av_sigmaI/netI 0.0947
_diffrn_reflns_limit_h_max 12
_diffrn_reflns_limit_h_min -12
_diffrn_reflns_limit_k_max 9
_diffrn_reflns_limit_k_min -14
_diffrn_reflns_limit_l_max 25
_diffrn_reflns_limit_l_min -25
_diffrn_reflns_number 12655
_diffrn_reflns_theta_full 25.00
_diffrn_reflns_theta_max 25.00
_diffrn_reflns_theta_min 1.94
_diffrn_standards_decay_% <1
_diffrn_standards_number '50 standard frames at start and end'
_exptl_absorpt_coefficient_mu 0.114
_exptl_absorpt_correction_T_max 0.492011
_exptl_absorpt_correction_T_min 0.201819
_exptl_absorpt_correction_type empirical
_exptl_crystal_colour block
_exptl_crystal_density_diffrn 1.350
_exptl_crystal_density_meas ?
_exptl_crystal_density_method .
_exptl_crystal_description yellow
_exptl_crystal_F_000 1132
_exptl_crystal_size_max 0.30
_exptl_crystal_size_mid 0.24
_exptl_crystal_size_min 0.24
_refine_diff_density_max 0.523
_refine_diff_density_min -0.349
_refine_diff_density_rms 0.065
_refine_ls_extinction_method none
_refine_ls_goodness_of_fit_ref 0.939
_refine_ls_hydrogen_treatment mixed
_refine_ls_matrix_type full
_refine_ls_number_parameters 343
_refine_ls_number_reflns 4624
_refine_ls_number_restraints 0
_refine_ls_restrained_S_all 0.939
_refine_ls_R_factor_all 0.1768
_refine_ls_R_factor_gt 0.0824
_refine_ls_shift/su_max 0.000
_refine_ls_shift/su_mean 0.000
_refine_ls_structure_factor_coef Fsqd
_refine_ls_weighting_details 'calc w=1/[\s^2^(Fo^2^)+(0.1378P)^2^+0.0000P] where P=(Fo^2^+2Fc^2^)/3'
_refine_ls_weighting_scheme calc
_refine_ls_wR_factor_gt 0.2100
_refine_ls_wR_factor_ref 0.2529
_reflns_number_gt 2027
_reflns_number_total 4624
_reflns_threshold_expression >2sigma(I)
_cod_data_source_file b514528g.txt
_cod_data_source_block '[2]pseudorotaxane_[(1,2-bis(4,4'-bipyridinium)ethane)-DB24C8][BF4]2'
_cod_original_cell_volume 2669.0(1)
_cod_original_sg_symbol_H-M P2(1)/c
_cod_database_code 7150391

loop_
_symmetry_equiv_pos_as_xyz
'x, y, z'
'-x, y+1/2, -z+1/2'
'-x, -y, -z'
'x, -y-1/2, z-1/2'

loop_
_atom_site_label
_atom_site_type_symbol
_atom_site_fract_x
_atom_site_fract_y
_atom_site_fract_z
_atom_site_U_iso_or_equiv
_atom_site_adp_type
_atom_site_occupancy
_atom_site_symmetry_multiplicity
_atom_site_calc_flag
_atom_site_refinement_flags
_atom_site_disorder_assembly
_atom_site_disorder_group
O1 O 0.3337(3) 0.5814(3) 0.50435(14) 0.0657(9) Uani 1 1 d . . .
O2 O 0.2813(3) 0.4831(3) 0.62266(13) 0.0636(9) Uani 1 1 d . . .
O3 O 0.0570(3) 0.5610(3) 0.65681(13) 0.0651(9) Uani 1 1 d . . .
O4 O 0.1966(3) 0.5619(3) 0.38908(14) 0.0659(9) Uani 1 1 d . . .
O5 O 0.3649(6) 0.2896(7) 0.3047(3) 0.187(3) Uani 1 1 d . . .
O6 O 0.1761(4) 0.2515(3) 0.22343(18) 0.0883(12) Uani 1 1 d . . .
N1 N 0.1842(5) 1.1930(4) 0.4209(3) 0.0830(13) Uani 1 1 d . . .
N2 N -0.0021(3) 0.6539(3) 0.48881(16) 0.0489(9) Uani 1 1 d . . .
N3 N 0.2907(6) 0.2695(4) 0.2365(2) 0.0963(15) Uani 1 1 d . . .
C1 C 0.1067(7) 1.1313(5) 0.3780(3) 0.0941(18) Uani 1 1 d . . .
H1A H 0.0749 1.1619 0.3380 0.113 Uiso 1 1 calc R . .
C2 C 0.0695(5) 1.0241(4) 0.3885(2) 0.0752(15) Uani 1 1 d . . .
H2A H 0.0135 0.9853 0.3564 0.090 Uiso 1 1 calc R . .
C3 C 0.1164(4) 0.9753(4) 0.4469(2) 0.0485(11) Uani 1 1 d . . .
C4 C 0.1997(4) 1.0387(4) 0.4912(2) 0.0620(13) Uani 1 1 d . . .
H4A H 0.2358 1.0099 0.5312 0.074 Uiso 1 1 calc R . .
C5 C 0.2296(5) 1.1457(5) 0.4759(3) 0.0716(14) Uani 1 1 d . . .
H5A H 0.2858 1.1866 0.5069 0.086 Uiso 1 1 calc R . .
C6 C 0.0782(4) 0.8628(4) 0.4606(2) 0.0470(11) Uani 1 1 d . . .
C7 C -0.0037(4) 0.7983(4) 0.4159(2) 0.0568(12) Uani 1 1 d . . .
H7A H -0.0331 0.8257 0.3749 0.068 Uiso 1 1 calc R . .
C8 C -0.0423(4) 0.6959(4) 0.4302(2) 0.0563(12) Uani 1 1 d . . .
H8A H -0.0973 0.6546 0.3990 0.068 Uiso 1 1 calc R . .
C9 C 0.0790(4) 0.7125(4) 0.5335(2) 0.0548(12) Uani 1 1 d . . .
H9A H 0.1083 0.6826 0.5739 0.066 Uiso 1 1 calc R . .
C10 C 0.1186(4) 0.8142(4) 0.5204(2) 0.0566(12) Uani 1 1 d . . .
H10A H 0.1747 0.8533 0.5523 0.068 Uiso 1 1 calc R . .
C11 C -0.0483(4) 0.5441(3) 0.5034(2) 0.0577(12) Uani 1 1 d . . .
H11A H -0.1314 0.5285 0.4748 0.069 Uiso 1 1 calc R . .
H11B H -0.0616 0.5437 0.5466 0.069 Uiso 1 1 calc R . .
C12 C 0.2710(4) 0.6547(4) 0.4015(2) 0.0565(12) Uani 1 1 d . . .
C13 C 0.2771(5) 0.7361(5) 0.3574(2) 0.0696(14) Uani 1 1 d . . .
H13A H 0.2300 0.7288 0.3157 0.084 Uiso 1 1 calc R . .
C14 C 0.3536(5) 0.8284(5) 0.3755(3) 0.0785(16) Uani 1 1 d . . .
H14A H 0.3574 0.8835 0.3459 0.094 Uiso 1 1 calc R . .
C15 C 0.4235(5) 0.8396(5) 0.4362(3) 0.0777(15) Uani 1 1 d . . .
H15A H 0.4747 0.9022 0.4476 0.093 Uiso 1 1 calc R . .
C16 C 0.4193(5) 0.7595(5) 0.4808(3) 0.0700(14) Uani 1 1 d . . .
H16A H 0.4664 0.7680 0.5224 0.084 Uiso 1 1 calc R . .
C17 C 0.3441(4) 0.6657(4) 0.4632(2) 0.0574(12) Uani 1 1 d . . .
C18 C 0.4222(4) 0.5813(4) 0.5642(2) 0.0693(14) Uani 1 1 d . . .
H18A H 0.4091 0.6470 0.5879 0.083 Uiso 1 1 calc R . .
H18B H 0.5111 0.5821 0.5583 0.083 Uiso 1 1 calc R . .
C19 C 0.4004(4) 0.4806(4) 0.6002(2) 0.0686(14) Uani 1 1 d . . .
H19A H 0.3990 0.4164 0.5730 0.082 Uiso 1 1 calc R . .
H19B H 0.4732 0.4719 0.6364 0.082 Uiso 1 1 calc R . .
C20 C 0.2884(4) 0.5459(4) 0.6783(2) 0.0644(13) Uani 1 1 d . . .
H20A H 0.2987 0.6236 0.6693 0.077 Uiso 1 1 calc R . .
H20B H 0.3636 0.5228 0.7105 0.077 Uiso 1 1 calc R . .
C21 C 0.1661(5) 0.5299(5) 0.7028(2) 0.0702(14) Uani 1 1 d . . .
H21A H 0.1584 0.4528 0.7140 0.084 Uiso 1 1 calc R . .
H21B H 0.1710 0.5740 0.7408 0.084 Uiso 1 1 calc R . .
C22 C -0.0607(5) 0.5644(5) 0.6793(2) 0.0768(15) Uani 1 1 d . . .
H22A H -0.1183 0.6189 0.6547 0.092 Uiso 1 1 calc R . .
H22B H -0.0401 0.5894 0.7232 0.092 Uiso 1 1 calc R . .
C23 C 0.1315(5) 0.5418(5) 0.3238(2) 0.0744(15) Uani 1 1 d . . .
H23A H 0.1949 0.5386 0.2973 0.089 Uiso 1 1 calc R . .
H23B H 0.0708 0.6014 0.3085 0.089 Uiso 1 1 calc R . .
C24 C 0.3717(6) 0.2748(5) 0.1875(3) 0.0983(19) Uani 1 1 d . . .
H24A H 0.3179 0.2595 0.1463 0.147 Uiso 1 1 calc R . .
H24B H 0.4404 0.2210 0.1972 0.147 Uiso 1 1 calc R . .
H24C H 0.4088 0.3474 0.1875 0.147 Uiso 1 1 calc R . .
B1 B 0.3228(10) 0.9134(7) 0.6818(4) 0.104(3) Uani 1 1 d . . .
F1 F 0.4069(5) 0.9345(4) 0.73500(18) 0.1510(17) Uani 1 1 d . . .
F2 F 0.2354(4) 0.9878(4) 0.6658(3) 0.178(2) Uani 1 1 d . . .
F3 F 0.2661(9) 0.8187(5) 0.6865(3) 0.257(4) Uani 1 1 d . . .
F4 F 0.3734(6) 0.8936(9) 0.6335(2) 0.263(5) Uani 1 1 d . . .

loop_
_atom_site_aniso_label
_atom_site_aniso_U_11
_atom_site_aniso_U_22
_atom_site_aniso_U_33
_atom_site_aniso_U_23
_atom_site_aniso_U_13
_atom_site_aniso_U_12
O1 0.0453(19) 0.087(2) 0.065(2) 0.0032(18) 0.0116(16) -0.0132(17)
O2 0.0487(19) 0.080(2) 0.0631(18) -0.0052(17) 0.0152(15) -0.0099(17)
O3 0.0485(19) 0.085(2) 0.0613(18) -0.0016(17) 0.0113(17) -0.0002(17)
O4 0.0563(19) 0.084(2) 0.0610(19) 0.0020(17) 0.0202(16) -0.0129(19)
O5 0.128(5) 0.279(8) 0.143(5) -0.008(5) 0.004(4) -0.010(5)
O6 0.043(2) 0.114(3) 0.103(3) -0.006(2) 0.004(2) -0.014(2)
N1 0.079(3) 0.071(3) 0.104(3) 0.012(3) 0.032(3) -0.011(3)
N2 0.040(2) 0.052(2) 0.059(2) 0.001(2) 0.0196(18) 0.0000(18)
N3 0.094(4) 0.090(4) 0.105(4) -0.008(3) 0.020(3) 0.002(3)
C1 0.113(5) 0.082(5) 0.083(4) 0.019(4) 0.014(4) -0.012(4)
C2 0.085(4) 0.065(4) 0.073(3) 0.006(3) 0.011(3) -0.011(3)
C3 0.035(2) 0.050(3) 0.063(3) -0.002(2) 0.018(2) 0.001(2)
C4 0.039(3) 0.065(3) 0.082(3) 0.011(3) 0.015(2) -0.002(2)
C5 0.050(3) 0.068(4) 0.099(4) -0.006(3) 0.021(3) -0.013(3)
C6 0.034(2) 0.054(3) 0.056(3) -0.001(2) 0.016(2) 0.004(2)
C7 0.048(3) 0.066(3) 0.052(2) 0.003(2) 0.004(2) -0.007(3)
C8 0.049(3) 0.063(3) 0.055(3) -0.004(2) 0.009(2) -0.012(2)
C9 0.043(3) 0.065(3) 0.054(3) 0.006(2) 0.006(2) -0.005(2)
C10 0.047(3) 0.064(3) 0.056(3) -0.009(2) 0.004(2) -0.007(3)
C11 0.050(3) 0.057(3) 0.071(3) 0.003(2) 0.024(2) -0.012(2)
C12 0.038(3) 0.068(3) 0.071(3) 0.003(3) 0.029(2) 0.001(2)
C13 0.050(3) 0.091(4) 0.073(3) 0.007(3) 0.025(3) 0.002(3)
C14 0.055(3) 0.086(4) 0.104(4) 0.021(4) 0.038(3) 0.001(3)
C15 0.046(3) 0.080(4) 0.108(4) 0.000(4) 0.019(3) -0.010(3)
C16 0.049(3) 0.085(4) 0.080(3) 0.003(3) 0.023(3) -0.008(3)
C17 0.033(2) 0.075(4) 0.070(3) 0.000(3) 0.024(2) 0.001(2)
C18 0.039(3) 0.098(4) 0.071(3) 0.003(3) 0.012(3) -0.010(3)
C19 0.048(3) 0.089(4) 0.070(3) 0.000(3) 0.016(3) 0.002(3)
C20 0.047(3) 0.075(3) 0.069(3) -0.010(3) 0.007(2) -0.002(2)
C21 0.063(3) 0.094(4) 0.052(3) -0.004(3) 0.011(3) 0.003(3)
C22 0.063(3) 0.094(4) 0.079(3) -0.023(3) 0.028(3) 0.003(3)
C23 0.063(3) 0.101(4) 0.065(3) -0.006(3) 0.028(3) -0.004(3)
C24 0.087(4) 0.113(5) 0.112(4) -0.006(4) 0.059(4) 0.004(4)
B1 0.121(7) 0.070(5) 0.103(6) -0.020(4) -0.016(6) 0.016(5)
F1 0.159(4) 0.162(4) 0.104(3) -0.020(3) -0.032(3) 0.008(3)
F2 0.109(3) 0.113(3) 0.278(6) 0.000(4) -0.030(4) 0.025(3)
F3 0.368(10) 0.107(4) 0.228(6) 0.017(4) -0.079(7) -0.062(5)
F4 0.162(5) 0.524(14) 0.106(3) -0.041(5) 0.032(3) 0.104(7)

loop_
_atom_type_symbol
_atom_type_description
_atom_type_scat_dispersion_real
_atom_type_scat_dispersion_imag
_atom_type_scat_source
C C 0.0033 0.0016 'International Tables Vol C Tables 4.2.6.8 and 6.1.1.4'
H H 0.0000 0.0000 'International Tables Vol C Tables 4.2.6.8 and 6.1.1.4'
B B 0.0013 0.0007 'International Tables Vol C Tables 4.2.6.8 and 6.1.1.4'
N N 0.0061 0.0033 'International Tables Vol C Tables 4.2.6.8 and 6.1.1.4'
O O 0.0106 0.0060 'International Tables Vol C Tables 4.2.6.8 and 6.1.1.4'
F F 0.0171 0.0103 'International Tables Vol C Tables 4.2.6.8 and 6.1.1.4'

loop_
_geom_angle_atom_site_label_1
_geom_angle_atom_site_label_2
_geom_angle_atom_site_label_3
_geom_angle
_geom_angle_site_symmetry_1
_geom_angle_site_symmetry_3
_geom_angle_publ_flag
C17 O1 C18 117.4(4) . . ?
C20 O2 C19 114.3(3) . . ?
C21 O3 C22 113.9(3) . . ?
C12 O4 C23 117.4(4) . . ?
C5 N1 C1 115.7(5) . . ?
C9 N2 C8 119.8(4) . . ?
C9 N2 C11 120.7(4) . . ?
C8 N2 C11 119.5(4) . . ?
O6 N3 C24 122.8(5) . . ?
O6 N3 O5 122.1(5) . . ?
C24 N3 O5 115.1(5) . . ?
N1 C1 C2 124.6(5) . . ?
C3 C2 C1 119.4(5) . . ?
C4 C3 C2 116.1(4) . . ?
C4 C3 C6 122.4(4) . . ?
C2 C3 C6 121.4(4) . . ?
C3 C4 C5 119.8(4) . . ?
N1 C5 C4 124.5(5) . . ?
C7 C6 C10 115.0(4) . . ?
C7 C6 C3 122.6(4) . . ?
C10 C6 C3 122.3(4) . . ?
C8 C7 C6 121.8(4) . . ?
N2 C8 C7 120.7(4) . . ?
N2 C9 C10 120.6(4) . . ?
C9 C10 C6 122.1(4) . . ?
N2 C11 C11 110.9(4) . 3_566 ?
O4 C12 C13 124.4(5) . . ?
O4 C12 C17 116.2(4) . . ?
C13 C12 C17 119.5(5) . . ?
C14 C13 C12 119.6(5) . . ?
C15 C14 C13 120.8(5) . . ?
C14 C15 C16 120.7(5) . . ?
C15 C16 C17 119.3(5) . . ?
O1 C17 C16 123.6(4) . . ?
O1 C17 C12 116.3(4) . . ?
C16 C17 C12 120.2(5) . . ?
O1 C18 C19 109.3(4) . . ?
O2 C19 C18 113.7(4) . . ?
O2 C20 C21 109.9(4) . . ?
O3 C21 C20 110.4(4) . . ?
O3 C22 C23 115.2(4) . 3_566 ?
O4 C23 C22 108.5(4) . 3_566 ?
F2 B1 F4 108.1(8) . . ?
F2 B1 F1 114.0(7) . . ?
F4 B1 F1 115.0(9) . . ?
F2 B1 F3 109.0(9) . . ?
F4 B1 F3 100.1(8) . . ?
F1 B1 F3 109.6(8) . . ?

loop_
_geom_bond_atom_site_label_1
_geom_bond_atom_site_label_2
_geom_bond_distance
_geom_bond_site_symmetry_2
_geom_bond_publ_flag
O1 C17 1.371(5) . ?
O1 C18 1.415(5) . ?
O2 C20 1.407(5) . ?
O2 C19 1.438(5) . ?
O3 C21 1.393(5) . ?
O3 C22 1.424(5) . ?
O4 C12 1.359(5) . ?
O4 C23 1.443(5) . ?
O5 N3 1.524(7) . ?
O6 N3 1.194(6) . ?
N1 C5 1.309(6) . ?
N1 C1 1.319(7) . ?
N2 C9 1.339(5) . ?
N2 C8 1.340(5) . ?
N2 C11 1.471(5) . ?
N3 C24 1.497(7) . ?
C1 C2 1.387(8) . ?
C2 C3 1.379(6) . ?
C3 C4 1.378(6) . ?
C3 C6 1.466(6) . ?
C4 C5 1.387(7) . ?
C6 C7 1.383(6) . ?
C6 C10 1.395(6) . ?
C7 C8 1.358(6) . ?
C9 C10 1.348(6) . ?
C11 C11 1.501(9) 3_566 ?
C12 C13 1.380(6) . ?
C12 C17 1.388(6) . ?
C13 C14 1.380(7) . ?
C14 C15 1.358(7) . ?
C15 C16 1.372(7) . ?
C16 C17 1.386(7) . ?
C18 C19 1.488(6) . ?
C20 C21 1.504(6) . ?
C22 C23 1.478(7) 3_566 ?
C23 C22 1.478(7) 3_566 ?
B1 F2 1.278(8) . ?
B1 F4 1.292(10) . ?
B1 F1 1.309(8) . ?
B1 F3 1.305(10) . ?
